data_2221220
loop_
_publ_author_name
'Seshadri, P. R.'
'Balakrishnan, B.'
'Ilangovan, K.'
'Sureshbabu, R.'
'Mohanakrishnan, A. K.'

_publ_section_title
;
 2,5-Dimethyl-1-phenylsulfonyl-1<i>H</i>-pyrrole-3,4-dicarbaldehyde
;
_journal_coeditor_code WN2307
_journal_issue 3
_journal_name_full 'Acta Crystallographica Section E'
_journal_page_first o531
_journal_paper_doi 10.1107/S1600536809004425
_journal_volume 65
_journal_year 2009
_chemical_formula_iupac 'C14 H13 N O4 S'
_chemical_formula_moiety 'C14 H13 N O4 S'
_chemical_formula_sum 'C14 H13 N O4 S'
_chemical_formula_weight 291.31
_chemical_name_systematic
;
2,5-Dimethyl-1-phenylsulfonyl-1<i>H</i>-pyrrole-3,4-dicarbaldehyde
;
_space_group_IT_number 14
_symmetry_cell_setting monoclinic
_symmetry_space_group_name_Hall '-P 2yn'
_symmetry_space_group_name_H-M 'P 1 21/n 1'
_atom_sites_solution_hydrogens geom
_atom_sites_solution_primary direct
_atom_sites_solution_secondary difmap
_audit_creation_method SHELXL97
_cell_angle_alpha 90.00
_cell_angle_beta 97.700(2)
_cell_angle_gamma 90.00
_cell_formula_units_Z 4
_cell_length_a 9.0257(3)
_cell_length_b 12.6240(5)
_cell_length_c 11.9914(5)
_cell_measurement_reflns_used 6814
_cell_measurement_temperature 293(2)
_cell_measurement_theta_max 32.23
_cell_measurement_theta_min 2.35
_cell_volume 1353.99(9)
_computing_cell_refinement 'SAINT (Bruker, 2004)'
_computing_data_collection 'APEXII (Bruker, 2004)'
_computing_data_reduction 'SAINT (Bruker, 2004)'
_computing_molecular_graphics
;
ORTEP-3 (Farrugia, 1997) and PLATON (Spek, 2009)
;
_computing_publication_material 'PARST (Nardelli, 1995)'
_computing_structure_refinement 'SHELXL97 (Sheldrick, 2008)'
_computing_structure_solution 'SHELXS97 (Sheldrick, 2008)'
_diffrn_ambient_temperature 293(2)
_diffrn_measured_fraction_theta_full 0.989
_diffrn_measured_fraction_theta_max 0.989
_diffrn_measurement_device_type 'Bruker Kappa-APEXII area-detector'
_diffrn_measurement_method \w
_diffrn_radiation_monochromator graphite
_diffrn_radiation_source 'fine-focus sealed tube'
_diffrn_radiation_type MoK\a
_diffrn_radiation_wavelength 0.71073
_diffrn_reflns_av_R_equivalents 0.0317
_diffrn_reflns_av_sigmaI/netI 0.0254
_diffrn_reflns_limit_h_max 10
_diffrn_reflns_limit_h_min -13
_diffrn_reflns_limit_k_max 18
_diffrn_reflns_limit_k_min -18
_diffrn_reflns_limit_l_max 17
_diffrn_reflns_limit_l_min -16
_diffrn_reflns_number 19609
_diffrn_reflns_theta_full 32.23
_diffrn_reflns_theta_max 32.23
_diffrn_reflns_theta_min 2.35
_exptl_absorpt_coefficient_mu 0.251
_exptl_absorpt_correction_T_max 0.9515
_exptl_absorpt_correction_T_min 0.9398
_exptl_absorpt_correction_type multi-scan
_exptl_absorpt_process_details '(SADABS; Sheldrick, 2001)'
_exptl_crystal_colour colourless
_exptl_crystal_density_diffrn 1.429
_exptl_crystal_density_method 'not measured'
_exptl_crystal_description block
_exptl_crystal_F_000 608
_exptl_crystal_size_max 0.25
_exptl_crystal_size_mid 0.20
_exptl_crystal_size_min 0.20
_refine_diff_density_max 0.194
_refine_diff_density_min -0.416
_refine_ls_extinction_method none
_refine_ls_goodness_of_fit_ref 1.003
_refine_ls_hydrogen_treatment constr
_refine_ls_matrix_type full
_refine_ls_number_parameters 183
_refine_ls_number_reflns 4736
_refine_ls_number_restraints 0
_refine_ls_restrained_S_all 1.003
_refine_ls_R_factor_all 0.0749
_refine_ls_R_factor_gt 0.0482
_refine_ls_shift/su_max 0.000
_refine_ls_shift/su_mean 0.000
_refine_ls_structure_factor_coef Fsqd
_refine_ls_weighting_details 'calc w = 1/[\s^2^(Fo^2^)+(0.0787P)^2^+0.2246P] where P=(Fo^2^+2Fc^2^)/3'
_refine_ls_weighting_scheme calc
_refine_ls_wR_factor_gt 0.1323
_refine_ls_wR_factor_ref 0.1537
_reflns_number_gt 3164
_reflns_number_total 4736
_reflns_threshold_expression I>2\s(I)
_cod_data_source_file wn2307.cif
_cod_data_source_block I
_cod_original_sg_symbol_H-M 'P 21/n'
_cod_database_code 2221220
_cod_database_fobs_code 2221220

loop_
_symmetry_equiv_pos_as_xyz
'x, y, z'
'-x+1/2, y+1/2, -z+1/2'
'-x, -y, -z'
'x-1/2, -y-1/2, z-1/2'

loop_
_atom_site_type_symbol
_atom_site_label
_atom_site_fract_x
_atom_site_fract_y
_atom_site_fract_z
_atom_site_U_iso_or_equiv
_atom_site_adp_type
_atom_site_calc_flag
_atom_site_refinement_flags
_atom_site_occupancy
_atom_site_disorder_assembly
_atom_site_disorder_group
S S1 0.51190(5) 0.21083(3) 0.25629(3) 0.05026(14) Uani d . 1 . .
N N 0.56878(14) 0.29263(9) 0.36572(10) 0.0417(3) Uani d . 1 . .
O O1 0.64275(15) 0.17150(11) 0.21659(11) 0.0704(4) Uani d . 1 . .
O O3 0.82639(16) 0.54763(12) 0.58440(12) 0.0777(4) Uani d . 1 . .
O O2 0.40939(17) 0.13956(10) 0.29555(12) 0.0743(4) Uani d . 1 . .
O O4 0.49857(19) 0.36086(17) 0.70677(12) 0.1023(6) Uani d . 1 . .
C C1 0.51247(15) 0.29778(11) 0.46937(11) 0.0422(3) Uani d . 1 . .
C C2 0.59280(15) 0.37280(11) 0.53213(11) 0.0404(3) Uani d . 1 . .
C C3 0.69918(14) 0.41747(11) 0.46621(11) 0.0383(3) Uani d . 1 . .
C C4 0.68371(15) 0.36717(11) 0.36473(11) 0.0412(3) Uani d . 1 . .
C C5 0.80621(18) 0.50177(13) 0.49571(14) 0.0524(4) Uani d . 1 . .
H H5 0.8646 0.5223 0.4412 0.063 Uiso calc R 1 . .
C C6 0.57651(19) 0.40278(16) 0.64774(13) 0.0579(4) Uani d . 1 . .
H H6 0.6327 0.4602 0.6779 0.069 Uiso calc R 1 . .
C C7 0.3863(2) 0.23246(17) 0.50008(16) 0.0661(5) Uani d . 1 . .
H H7A 0.3587 0.2571 0.5702 0.099 Uiso calc R 1 . .
H H7B 0.4168 0.1597 0.5075 0.099 Uiso calc R 1 . .
H H7C 0.3022 0.2386 0.4423 0.099 Uiso calc R 1 . .
C C8 0.7684(2) 0.38292(17) 0.26769(14) 0.0662(5) Uani d . 1 . .
H H8A 0.8349 0.4421 0.2825 0.099 Uiso calc R 1 . .
H H8B 0.6997 0.3965 0.2009 0.099 Uiso calc R 1 . .
H H8C 0.8253 0.3203 0.2571 0.099 Uiso calc R 1 . .
C C9 0.41822(17) 0.29562(12) 0.15557(12) 0.0455(3) Uani d . 1 . .
C C10 0.4612(2) 0.29939(16) 0.04944(14) 0.0604(4) Uani d . 1 . .
H H10 0.5403 0.2583 0.0315 0.072 Uiso calc R 1 . .
C C11 0.3837(3) 0.3659(2) -0.02973(16) 0.0767(6) Uani d . 1 . .
H H11 0.4104 0.3696 -0.1019 0.092 Uiso calc R 1 . .
C C12 0.2683(3) 0.42608(17) -0.00229(17) 0.0780(6) Uani d . 1 . .
H H12 0.2176 0.4707 -0.0561 0.094 Uiso calc R 1 . .
C C13 0.2260(3) 0.42188(16) 0.10310(18) 0.0744(6) Uani d . 1 . .
H H13 0.1476 0.4638 0.1207 0.089 Uiso calc R 1 . .
C C14 0.3000(2) 0.35534(13) 0.18281(14) 0.0579(4) Uani d . 1 . .
H H14 0.2708 0.3507 0.2541 0.069 Uiso calc R 1 . .

loop_
_atom_site_aniso_label
_atom_site_aniso_U_11
_atom_site_aniso_U_22
_atom_site_aniso_U_33
_atom_site_aniso_U_12
_atom_site_aniso_U_13
_atom_site_aniso_U_23
S1 0.0664(3) 0.0385(2) 0.0462(2) -0.00334(15) 0.00855(17) -0.00739(14)
N 0.0513(6) 0.0408(6) 0.0347(5) -0.0058(5) 0.0120(5) -0.0013(4)
O1 0.0800(8) 0.0655(8) 0.0655(8) 0.0209(7) 0.0084(6) -0.0213(6)
O3 0.0858(9) 0.0823(10) 0.0652(8) -0.0240(7) 0.0105(7) -0.0272(7)
O2 0.1039(10) 0.0500(7) 0.0681(8) -0.0305(7) 0.0080(7) 0.0000(6)
O4 0.1016(12) 0.1637(17) 0.0496(8) -0.0353(11) 0.0398(8) -0.0136(9)
C1 0.0459(7) 0.0463(7) 0.0362(6) -0.0003(5) 0.0121(5) 0.0061(5)
C2 0.0429(6) 0.0467(7) 0.0333(6) 0.0049(5) 0.0115(5) 0.0032(5)
C3 0.0418(6) 0.0389(7) 0.0347(6) 0.0024(5) 0.0074(5) 0.0024(5)
C4 0.0465(7) 0.0430(7) 0.0358(6) -0.0019(5) 0.0123(5) 0.0015(5)
C5 0.0560(8) 0.0535(9) 0.0480(8) -0.0081(7) 0.0078(6) -0.0012(7)
C6 0.0595(9) 0.0796(12) 0.0366(7) 0.0025(8) 0.0143(6) -0.0055(7)
C7 0.0662(10) 0.0772(12) 0.0595(10) -0.0208(9) 0.0248(8) 0.0053(9)
C8 0.0784(12) 0.0817(13) 0.0445(9) -0.0255(10) 0.0295(8) -0.0068(8)
C9 0.0551(8) 0.0435(7) 0.0379(7) -0.0089(6) 0.0067(6) -0.0098(5)
C10 0.0643(10) 0.0774(12) 0.0411(8) -0.0095(8) 0.0134(7) -0.0091(8)
C11 0.0942(15) 0.0952(16) 0.0402(9) -0.0202(12) 0.0072(9) 0.0005(9)
C12 0.1054(16) 0.0665(12) 0.0567(11) -0.0007(11) -0.0086(11) 0.0022(9)
C13 0.0900(14) 0.0586(11) 0.0710(12) 0.0162(10) -0.0029(10) -0.0134(9)
C14 0.0742(11) 0.0527(9) 0.0472(9) 0.0036(8) 0.0099(8) -0.0136(7)

loop_
_atom_type_symbol
_atom_type_description
_atom_type_scat_dispersion_real
_atom_type_scat_dispersion_imag
_atom_type_scat_source
C C 0.0033 0.0016 'International Tables Vol C Tables 4.2.6.8 and 6.1.1.4'
H H 0.0000 0.0000 'International Tables Vol C Tables 4.2.6.8 and 6.1.1.4'
N N 0.0061 0.0033 'International Tables Vol C Tables 4.2.6.8 and 6.1.1.4'
O O 0.0106 0.0060 'International Tables Vol C Tables 4.2.6.8 and 6.1.1.4'
S S 0.1246 0.1234 'International Tables Vol C Tables 4.2.6.8 and 6.1.1.4'

loop_
_geom_angle_atom_site_label_1
_geom_angle_atom_site_label_2
_geom_angle_atom_site_label_3
_geom_angle_site_symmetry_1
_geom_angle_site_symmetry_3
_geom_angle
_geom_angle_publ_flag
O2 S1 O1 . . 119.94(9) ?
O2 S1 N . . 105.88(7) ?
O1 S1 N . . 107.05(7) ?
O2 S1 C9 . . 110.02(8) ?
O1 S1 C9 . . 109.26(8) ?
N S1 C9 . . 103.33(7) ?
C4 N C1 . . 109.39(11) ?
C4 N S1 . . 123.39(9) ?
C1 N S1 . . 127.22(10) ?
C2 C1 N . . 107.03(11) ?
C2 C1 C7 . . 128.14(13) ?
N C1 C7 . . 124.83(14) ?
C1 C2 C3 . . 108.37(12) ?
C1 C2 C6 . . 126.27(13) ?
C3 C2 C6 . . 125.35(14) ?
C4 C3 C2 . . 108.18(12) ?
C4 C3 C5 . . 123.06(13) ?
C2 C3 C5 . . 128.76(13) ?
C3 C4 N . . 107.02(11) ?
C3 C4 C8 . . 129.31(14) ?
N C4 C8 . . 123.67(13) ?
O3 C5 C3 . . 125.90(15) ?
O3 C5 H5 . . 117.1 ?
C3 C5 H5 . . 117.1 ?
O4 C6 C2 . . 126.33(18) ?
O4 C6 H6 . . 116.8 ?
C2 C6 H6 . . 116.8 ?
C1 C7 H7A . . 109.5 ?
C1 C7 H7B . . 109.5 ?
H7A C7 H7B . . 109.5 ?
C1 C7 H7C . . 109.5 ?
H7A C7 H7C . . 109.5 ?
H7B C7 H7C . . 109.5 ?
C4 C8 H8A . . 109.5 ?
C4 C8 H8B . . 109.5 ?
H8A C8 H8B . . 109.5 ?
C4 C8 H8C . . 109.5 ?
H8A C8 H8C . . 109.5 ?
H8B C8 H8C . . 109.5 ?
C10 C9 C14 . . 121.40(16) ?
C10 C9 S1 . . 119.29(14) ?
C14 C9 S1 . . 119.29(12) ?
C9 C10 C11 . . 118.31(18) ?
C9 C10 H10 . . 120.8 ?
C11 C10 H10 . . 120.8 ?
C12 C11 C10 . . 120.27(18) ?
C12 C11 H11 . . 119.9 ?
C10 C11 H11 . . 119.9 ?
C11 C12 C13 . . 121.2(2) ?
C11 C12 H12 . . 119.4 ?
C13 C12 H12 . . 119.4 ?
C12 C13 C14 . . 119.66(19) ?
C12 C13 H13 . . 120.2 ?
C14 C13 H13 . . 120.2 ?
C13 C14 C9 . . 119.18(16) ?
C13 C14 H14 . . 120.4 ?
C9 C14 H14 . . 120.4 ?

loop_
_geom_bond_atom_site_label_1
_geom_bond_atom_site_label_2
_geom_bond_site_symmetry_2
_geom_bond_distance
_geom_bond_publ_flag
S1 O2 . 1.4155(13) ?
S1 O1 . 1.4209(13) ?
S1 N . 1.6945(12) ?
S1 C9 . 1.7452(17) ?
N C4 . 1.4018(17) ?
N C1 . 1.4060(17) ?
O3 C5 . 1.203(2) ?
O4 C6 . 1.187(2) ?
C1 C2 . 1.358(2) ?
C1 C7 . 1.492(2) ?
C2 C3 . 1.4382(18) ?
C2 C6 . 1.463(2) ?
C3 C4 . 1.3631(19) ?
C3 C5 . 1.449(2) ?
C4 C8 . 1.4890(19) ?
C5 H5 . 0.9300 ?
C6 H6 . 0.9300 ?
C7 H7A . 0.9600 ?
C7 H7B . 0.9600 ?
C7 H7C . 0.9600 ?
C8 H8A . 0.9600 ?
C8 H8B . 0.9600 ?
C8 H8C . 0.9600 ?
C9 C10 . 1.380(2) ?
C9 C14 . 1.381(2) ?
C10 C11 . 1.385(3) ?
C10 H10 . 0.9300 ?
C11 C12 . 1.364(3) ?
C11 H11 . 0.9300 ?
C12 C13 . 1.370(3) ?
C12 H12 . 0.9300 ?
C13 C14 . 1.376(3) ?
C13 H13 . 0.9300 ?
C14 H14 . 0.9300 ?

loop_
_geom_hbond_atom_site_label_D
_geom_hbond_atom_site_label_H
_geom_hbond_atom_site_label_A
_geom_hbond_site_symmetry_A
_geom_hbond_distance_DH
_geom_hbond_distance_HA
_geom_hbond_distance_DA
_geom_hbond_angle_DHA
_geom_hbond_publ_flag
C6 H6 O3 . 0.93 2.46 3.077(2) 124.0 yes
C7 H7A O4 . 0.96 2.33 3.021(3) 128.0 yes
C11 H11 O4 1_554 0.93 2.53 3.456(2) 174.0 yes
C13 H13 O2 2-555 0.93 2.52 3.304(2) 143.0 yes
C14 H14 O3 3_666 0.93 2.57 3.383(2) 146.0 yes

loop_
_geom_torsion_atom_site_label_1
_geom_torsion_atom_site_label_2
_geom_torsion_atom_site_label_3
_geom_torsion_atom_site_label_4
_geom_torsion_site_symmetry_1
_geom_torsion_site_symmetry_2
_geom_torsion_site_symmetry_3
_geom_torsion_site_symmetry_4
_geom_torsion
_geom_torsion_publ_flag
O2 S1 N C4 . . . . 172.55(12) ?
O1 S1 N C4 . . . . 43.51(14) ?
C9 S1 N C4 . . . . -71.78(13) ?
O2 S1 N C1 . . . . -7.23(15) ?
O1 S1 N C1 . . . . -136.28(13) ?
C9 S1 N C1 . . . . 108.43(13) ?
C4 N C1 C2 . . . . -1.03(16) ?
S1 N C1 C2 . . . . 178.78(10) ?
C4 N C1 C7 . . . . 178.16(15) ?
S1 N C1 C7 . . . . -2.0(2) ?
N C1 C2 C3 . . . . 1.33(16) ?
C7 C1 C2 C3 . . . . -177.83(16) ?
N C1 C2 C6 . . . . -177.86(14) ?
C7 C1 C2 C6 . . . . 3.0(3) ?
C1 C2 C3 C4 . . . . -1.18(16) ?
C6 C2 C3 C4 . . . . 178.02(14) ?
C1 C2 C3 C5 . . . . 178.14(14) ?
C6 C2 C3 C5 . . . . -2.7(2) ?
C2 C3 C4 N . . . . 0.53(15) ?
C5 C3 C4 N . . . . -178.84(13) ?
C2 C3 C4 C8 . . . . -179.04(17) ?
C5 C3 C4 C8 . . . . 1.6(3) ?
C1 N C4 C3 . . . . 0.29(16) ?
S1 N C4 C3 . . . . -179.53(10) ?
C1 N C4 C8 . . . . 179.88(15) ?
S1 N C4 C8 . . . . 0.1(2) ?
C4 C3 C5 O3 . . . . -178.68(17) ?
C2 C3 C5 O3 . . . . 2.1(3) ?
C1 C2 C6 O4 . . . . 5.9(3) ?
C3 C2 C6 O4 . . . . -173.12(19) ?
O2 S1 C9 C10 . . . . -122.33(14) ?
O1 S1 C9 C10 . . . . 11.30(15) ?
N S1 C9 C10 . . . . 125.00(13) ?
O2 S1 C9 C14 . . . . 55.92(14) ?
O1 S1 C9 C14 . . . . -170.46(12) ?
N S1 C9 C14 . . . . -56.75(13) ?
C14 C9 C10 C11 . . . . 0.7(3) ?
S1 C9 C10 C11 . . . . 178.93(14) ?
C9 C10 C11 C12 . . . . 0.3(3) ?
C10 C11 C12 C13 . . . . -0.4(3) ?
C11 C12 C13 C14 . . . . -0.5(3) ?
C12 C13 C14 C9 . . . . 1.4(3) ?
C10 C9 C14 C13 . . . . -1.6(2) ?
S1 C9 C14 C13 . . . . -179.77(14) ?

loop_
_cod_related_entry_id
_cod_related_entry_database
_cod_related_entry_code
1 ChemSpider 24741714
